data_7250084
loop_
_publ_author_name
'Liu, Lei'
'Huang, Wengzhe'
'Yuan, Ye'
'Lu, Lu'
'Tang, Yongxing'
'Huang, Wei'

_publ_section_title
;
 Site-selective electrochemical synthesis of nitrogen-enriched
 bis-pyrazole derivatives: a sustainable approach for N--N versus
 N&#xE001;N bond formation
;
_journal_issue 14
_journal_name_full 'Green Chemistry'
_journal_page_first 3727
_journal_page_last 3732
_journal_paper_doi 10.1039/D4GC06597B
_journal_volume 27
_journal_year 2025
_chemical_formula_sum 'C8 H8 N10 O'
_chemical_formula_weight 260.24
_space_group_crystal_system monoclinic
_space_group_IT_number 14
_space_group_name_Hall '-P 2yn'
_space_group_name_H-M_alt 'P 1 21/n 1'
_atom_sites_solution_hydrogens mixed
_atom_sites_solution_primary direct
_audit_creation_method
;FinalCif V118 by Daniel Kratzert, Freiburg 2024,
https://dkratzert.de/finalcif.html
;
_audit_update_record
;
2024-07-08 deposited with the CCDC.	2025-03-07 downloaded from the CCDC.
;
_cell_angle_alpha 90
_cell_angle_beta 95.76(2)
_cell_angle_gamma 90
_cell_formula_units_Z 4
_cell_length_a 3.616(2)
_cell_length_b 16.677(11)
_cell_length_c 17.954(11)
_cell_measurement_reflns_used 335
_cell_measurement_temperature 150(2)
_cell_measurement_theta_max 56.7405
_cell_measurement_theta_min 20.499
_cell_volume 1077.2(11)
_computing_cell_refinement 'SAINT V8.40B'
_computing_data_collection 'Bruker BIS 8.5.0.27 Release/2023-03-20 && APEX5 2023.9-2'
_computing_data_reduction 'SAINT V8.40B'
_computing_structure_refinement 'SHELXL-2019/1 (Sheldrick, 2019)'
_computing_structure_solution 'SHELXT 2018/2'
_diffrn_ambient_environment N~2~
_diffrn_ambient_temperature 150(2)
_diffrn_detector CPAD
_diffrn_detector_area_resol_mean 7.41
_diffrn_detector_type 'Bruker PHOTON III'
_diffrn_measured_fraction_theta_full 0.987
_diffrn_measured_fraction_theta_max 0.987
_diffrn_measurement_device 'three-circle diffractometer'
_diffrn_measurement_device_type 'Bruker D8 VENTURE dual wavelength Mo/Cu'
_diffrn_measurement_method '\w and \f scans'
_diffrn_measurement_specimen_support 'MiTeGen micromount'
_diffrn_radiation_monochromator 'mirror optics'
_diffrn_radiation_probe x-ray
_diffrn_radiation_type CuK\a
_diffrn_radiation_wavelength 1.54178
_diffrn_reflns_av_R_equivalents 0.1214
_diffrn_reflns_av_unetI/netI 0.0982
_diffrn_reflns_Laue_measured_fraction_full 0.987
_diffrn_reflns_Laue_measured_fraction_max 0.987
_diffrn_reflns_limit_h_max 4
_diffrn_reflns_limit_h_min -4
_diffrn_reflns_limit_k_max 19
_diffrn_reflns_limit_k_min -16
_diffrn_reflns_limit_l_max 20
_diffrn_reflns_limit_l_min -20
_diffrn_reflns_number 7126
_diffrn_reflns_point_group_measured_fraction_full 0.987
_diffrn_reflns_point_group_measured_fraction_max 0.987
_diffrn_reflns_theta_full 64.240
_diffrn_reflns_theta_max 64.240
_diffrn_reflns_theta_min 3.626
_diffrn_source 'microfocus sealed X-ray tube'
_diffrn_source_current 1.1
_diffrn_source_type 'Incoatec I\ms'
_diffrn_source_voltage 50.0
_exptl_absorpt_coefficient_mu 1.024
_exptl_absorpt_correction_T_max 0.7524
_exptl_absorpt_correction_T_min 0.5074
_exptl_absorpt_correction_type multi-scan
_exptl_absorpt_process_details
;SADABS-2016/2 - Bruker AXS area detector scaling and absorption correction:
Krause, L., Herbst-Irmer, R., Sheldrick G.M. & Stalke D., J. Appl. Cryst. 48
(2015) 3-10
;
_exptl_crystal_colour yellow
_exptl_crystal_density_diffrn 1.605
_exptl_crystal_description block
_exptl_crystal_F_000 536
_exptl_crystal_size_max 0.15
_exptl_crystal_size_mid 0.05
_exptl_crystal_size_min 0.04
_refine_diff_density_max 0.290
_refine_diff_density_min -0.332
_refine_diff_density_rms 0.075
_refine_ls_extinction_method none
_refine_ls_goodness_of_fit_ref 1.061
_refine_ls_hydrogen_treatment mixed
_refine_ls_matrix_type full
_refine_ls_number_parameters 190
_refine_ls_number_reflns 1779
_refine_ls_number_restraints 13
_refine_ls_restrained_S_all 1.058
_refine_ls_R_factor_all 0.1346
_refine_ls_R_factor_gt 0.0715
_refine_ls_shift/su_max 0.000
_refine_ls_shift/su_mean 0.000
_refine_ls_structure_factor_coef Fsqd
_refine_ls_weighting_details 'w=1/[\s^2^(Fo^2^)+(0.1081P)^2^] where P=(Fo^2^+2Fc^2^)/3'
_refine_ls_weighting_scheme calc
_refine_ls_wR_factor_gt 0.1773
_refine_ls_wR_factor_ref 0.2104
_reflns_Friedel_coverage 0.000
_reflns_number_gt 999
_reflns_number_total 1779
_reflns_threshold_expression 'I > 2\s(I)'
_cod_data_source_file d4gc06597b2.cif
_cod_data_source_block P21n
_cod_depositor_comments 'Adding full bibliography for 7250084.cif.'
_cod_original_sg_symbol_H-M 'P 21/n'
_cod_database_code 7250084
_shelx_shelxl_version_number 2019/1
_shelx_space_group_comment
;
The symmetry employed for this shelxl refinement is uniquely defined
by the following loop, which should always be used as a source of
symmetry information in preference to the above space-group names.
They are only intended as comments.
;
_diffrn_measurement_ambient_temperature_device_make 'Oxford Cryostream 800'

loop_
_space_group_symop_operation_xyz
'x, y, z'
'-x+1/2, y+1/2, -z+1/2'
'-x, -y, -z'
'x-1/2, -y-1/2, z-1/2'

loop_
_atom_site_label
_atom_site_type_symbol
_atom_site_fract_x
_atom_site_fract_y
_atom_site_fract_z
_atom_site_U_iso_or_equiv
_atom_site_adp_type
_atom_site_occupancy
_atom_site_site_symmetry_order
_atom_site_calc_flag
_atom_site_refinement_flags_posn
_atom_site_refinement_flags_adp
_atom_site_refinement_flags_occupancy
_atom_site_disorder_assembly
_atom_site_disorder_group
C1_1 C 0.7321(12) 0.5179(3) 0.1415(2) 0.0375(12) Uani 1 1 d . . . . .
C2_1 C 0.9150(12) 0.4779(3) 0.2022(2) 0.0377(11) Uani 1 1 d D . . . .
C3_1 C 0.7004(13) 0.4602(3) 0.0834(3) 0.0406(12) Uani 1 1 d . . . . .
C4_1 C 0.6238(13) 0.5983(3) 0.1439(2) 0.0383(12) Uani 1 1 d . . . . .
N1_1 N 0.9703(10) 0.4020(2) 0.1789(2) 0.0414(11) Uani 1 1 d . . . . .
H1_1 H 1.077487 0.364389 0.207903 0.050 Uiso 1 1 calc R U . . .
N2_1 N 0.8430(10) 0.3901(2) 0.1062(2) 0.0412(10) Uani 1 1 d . . . . .
N3_1 N 0.5450(12) 0.6647(3) 0.1502(2) 0.0471(11) Uani 1 1 d . . . . .
N4_1 N 1.0313(12) 0.5038(3) 0.2707(2) 0.0462(11) Uani 1 1 d D . . . .
H4A_1 H 0.935(15) 0.548(2) 0.290(2) 0.069 Uiso 1 1 d D U . . .
H4B_1 H 1.142(15) 0.470(2) 0.3049(19) 0.069 Uiso 1 1 d D U . . .
N5_1 N 0.5538(10) 0.4648(2) 0.0088(2) 0.0391(10) Uani 1 1 d . . . . .
C1_2 C 0.2868(12) 0.3547(3) 0.5135(2) 0.0392(12) Uani 1 1 d . . . . .
C2_2 C 0.2025(12) 0.4176(3) 0.4612(3) 0.0403(12) Uani 1 1 d . . . . .
C3_2 C 0.4437(12) 0.2948(3) 0.4733(3) 0.0396(12) Uani 1 1 d D . . . .
C4_2 C 0.2242(12) 0.3480(3) 0.5889(3) 0.0423(12) Uani 1 1 d . . . . .
N1_2 N 0.3029(11) 0.3986(2) 0.3950(2) 0.0427(11) Uani 1 1 d . . . . .
N2_2 N 0.4466(11) 0.3236(2) 0.4034(2) 0.0413(11) Uani 1 1 d . . . . .
H2_2 H 0.533130 0.296570 0.366776 0.050 Uiso 1 1 calc R U . . .
N3_2 N 0.1797(12) 0.3378(3) 0.6510(3) 0.0498(11) Uani 1 1 d . . . . .
N4_2 N 0.0438(10) 0.4931(2) 0.4675(2) 0.0399(10) Uani 1 1 d . . . . .
N5_2 N 0.5765(12) 0.2226(2) 0.4949(2) 0.0446(11) Uani 1 1 d D . . . .
H5A_2 H 0.506(15) 0.197(2) 0.5354(19) 0.067 Uiso 1 1 d D U . . .
H5B_2 H 0.658(15) 0.188(2) 0.462(2) 0.067 Uiso 1 1 d D U . . .
O1_3 O 0.3301(10) 0.2705(2) 0.2511(2) 0.0453(9) Uani 1 1 d D . . . .
H1A_3 H 0.442(13) 0.248(3) 0.217(2) 0.068 Uiso 1 1 d D U . . .
H1B_3 H 0.206(13) 0.233(2) 0.269(3) 0.068 Uiso 1 1 d D U . . .

loop_
_atom_site_aniso_label
_atom_site_aniso_U_11
_atom_site_aniso_U_22
_atom_site_aniso_U_33
_atom_site_aniso_U_23
_atom_site_aniso_U_13
_atom_site_aniso_U_12
C1_1 0.036(2) 0.051(3) 0.025(2) 0.000(2) -0.001(2) -0.001(2)
C2_1 0.036(2) 0.045(3) 0.032(3) -0.003(2) -0.001(2) -0.002(2)
C3_1 0.038(2) 0.051(3) 0.032(3) -0.001(2) 0.000(2) -0.003(2)
C4_1 0.036(2) 0.051(3) 0.026(2) 0.002(2) -0.0069(19) -0.006(2)
N1_1 0.039(2) 0.050(3) 0.033(2) 0.0070(19) -0.0088(18) 0.0035(18)
N2_1 0.041(2) 0.051(3) 0.030(2) 0.0008(18) -0.0029(18) 0.0024(18)
N3_1 0.049(2) 0.054(3) 0.037(2) 0.001(2) -0.0039(19) 0.004(2)
N4_1 0.053(3) 0.055(3) 0.028(2) -0.0035(19) -0.007(2) 0.008(2)
N5_1 0.036(2) 0.052(3) 0.029(2) 0.0023(19) 0.0000(18) -0.0001(18)
C1_2 0.034(2) 0.053(3) 0.029(3) 0.001(2) -0.006(2) -0.004(2)
C2_2 0.035(2) 0.056(3) 0.028(3) -0.003(2) -0.005(2) -0.010(2)
C3_2 0.036(2) 0.048(3) 0.033(3) -0.002(2) -0.003(2) -0.002(2)
C4_2 0.033(2) 0.054(3) 0.039(3) 0.001(2) -0.004(2) 0.003(2)
N1_2 0.043(2) 0.050(3) 0.034(2) 0.0016(18) -0.0017(18) -0.0014(19)
N2_2 0.047(2) 0.048(3) 0.028(2) -0.0033(18) -0.0005(18) -0.0003(18)
N3_2 0.051(2) 0.060(3) 0.038(3) 0.000(2) 0.005(2) 0.003(2)
N4_2 0.038(2) 0.047(2) 0.033(2) 0.0010(19) -0.0058(19) 0.0000(18)
N5_2 0.049(2) 0.044(3) 0.040(2) 0.0004(19) 0.005(2) -0.001(2)
O1_3 0.050(2) 0.052(2) 0.0344(18) 0.0038(15) 0.0034(15) 0.0038(16)

loop_
_atom_type_symbol
_atom_type_description
_atom_type_scat_dispersion_real
_atom_type_scat_dispersion_imag
_atom_type_scat_source
C C 0.0181 0.0091 'International Tables Vol C Tables 4.2.6.8 and 6.1.1.4'
H H 0.0000 0.0000 'International Tables Vol C Tables 4.2.6.8 and 6.1.1.4'
N N 0.0311 0.0180 'International Tables Vol C Tables 4.2.6.8 and 6.1.1.4'
O O 0.0492 0.0322 'International Tables Vol C Tables 4.2.6.8 and 6.1.1.4'

loop_
_geom_angle_atom_site_label_1
_geom_angle_atom_site_label_2
_geom_angle_atom_site_label_3
_geom_angle
_geom_angle_site_symmetry_1
_geom_angle_site_symmetry_3
_geom_angle_publ_flag
C2_1 C1_1 C4_1 123.3(4) . . ?
C2_1 C1_1 C3_1 104.4(4) . . ?
C4_1 C1_1 C3_1 132.2(4) . . ?
N4_1 C2_1 N1_1 123.1(4) . . ?
N4_1 C2_1 C1_1 130.6(5) . . ?
N1_1 C2_1 C1_1 106.3(4) . . ?
N2_1 C3_1 N5_1 116.4(4) . . ?
N2_1 C3_1 C1_1 111.8(4) . . ?
N5_1 C3_1 C1_1 131.8(4) . . ?
N3_1 C4_1 C1_1 175.9(5) . . ?
C2_1 N1_1 N2_1 112.8(4) . . ?
C2_1 N1_1 H1_1 123.6 . . ?
N2_1 N1_1 H1_1 123.6 . . ?
C3_1 N2_1 N1_1 104.6(4) . . ?
C2_1 N4_1 H4A_1 122(3) . . ?
C2_1 N4_1 H4B_1 120(3) . . ?
H4A_1 N4_1 H4B_1 114(3) . . ?
N5_1 N5_1 C3_1 111.6(5) 3_665 . ?
C3_2 C1_2 C4_2 124.1(4) . . ?
C3_2 C1_2 C2_2 105.0(4) . . ?
C4_2 C1_2 C2_2 130.8(5) . . ?
N1_2 C2_2 N4_2 116.4(4) . . ?
N1_2 C2_2 C1_2 111.0(4) . . ?
N4_2 C2_2 C1_2 132.5(5) . . ?
N5_2 C3_2 N2_2 123.8(4) . . ?
N5_2 C3_2 C1_2 130.5(4) . . ?
N2_2 C3_2 C1_2 105.7(4) . . ?
N3_2 C4_2 C1_2 175.9(5) . . ?
C2_2 N1_2 N2_2 105.0(4) . . ?
C3_2 N2_2 N1_2 113.2(4) . . ?
C3_2 N2_2 H2_2 123.4 . . ?
N1_2 N2_2 H2_2 123.4 . . ?
N4_2 N4_2 C2_2 112.6(5) 3_566 . ?
C3_2 N5_2 H5A_2 122(3) . . ?
C3_2 N5_2 H5B_2 121(3) . . ?
H5A_2 N5_2 H5B_2 112(3) . . ?
H1A_3 O1_3 H1B_3 104.1(17) . . ?

loop_
_geom_bond_atom_site_label_1
_geom_bond_atom_site_label_2
_geom_bond_distance
_geom_bond_site_symmetry_2
_geom_bond_publ_flag
C1_1 C2_1 1.388(6) . ?
C1_1 C4_1 1.399(7) . ?
C1_1 C3_1 1.415(7) . ?
C2_1 N4_1 1.332(6) . ?
C2_1 N1_1 1.354(6) . ?
C3_1 N2_1 1.326(6) . ?
C3_1 N5_1 1.392(6) . ?
C4_1 N3_1 1.152(6) . ?
N1_1 N2_1 1.354(5) . ?
N1_1 H1_1 0.8800 . ?
N4_1 H4A_1 0.900(18) . ?
N4_1 H4B_1 0.896(18) . ?
N5_1 N5_1 1.267(7) 3_665 ?
C1_2 C3_2 1.387(7) . ?
C1_2 C4_2 1.398(7) . ?
C1_2 C2_2 1.422(7) . ?
C2_2 N1_2 1.316(6) . ?
C2_2 N4_2 1.393(6) . ?
C3_2 N5_2 1.339(6) . ?
C3_2 N2_2 1.345(6) . ?
C4_2 N3_2 1.155(6) . ?
N1_2 N2_2 1.356(5) . ?
N2_2 H2_2 0.8800 . ?
N4_2 N4_2 1.261(8) 3_566 ?
N5_2 H5A_2 0.899(18) . ?
N5_2 H5B_2 0.901(18) . ?
O1_3 H1A_3 0.850(10) . ?
O1_3 H1B_3 0.849(10) . ?

loop_
_geom_torsion_atom_site_label_1
_geom_torsion_atom_site_label_2
_geom_torsion_atom_site_label_3
_geom_torsion_atom_site_label_4
_geom_torsion
_geom_torsion_site_symmetry_1
_geom_torsion_site_symmetry_2
_geom_torsion_site_symmetry_3
_geom_torsion_site_symmetry_4
_geom_torsion_publ_flag
C4_1 C1_1 C2_1 N4_1 -1.9(8) . . . . ?
C3_1 C1_1 C2_1 N4_1 177.0(5) . . . . ?
C4_1 C1_1 C2_1 N1_1 179.5(4) . . . . ?
C3_1 C1_1 C2_1 N1_1 -1.5(5) . . . . ?
C2_1 C1_1 C3_1 N2_1 1.3(5) . . . . ?
C4_1 C1_1 C3_1 N2_1 -179.9(5) . . . . ?
C2_1 C1_1 C3_1 N5_1 -177.9(5) . . . . ?
C4_1 C1_1 C3_1 N5_1 0.9(9) . . . . ?
N4_1 C2_1 N1_1 N2_1 -177.3(4) . . . . ?
C1_1 C2_1 N1_1 N2_1 1.4(5) . . . . ?
N5_1 C3_1 N2_1 N1_1 178.9(4) . . . . ?
C1_1 C3_1 N2_1 N1_1 -0.4(5) . . . . ?
C2_1 N1_1 N2_1 C3_1 -0.6(5) . . . . ?
N2_1 C3_1 N5_1 N5_1 -175.8(5) . . . 3_665 ?
C1_1 C3_1 N5_1 N5_1 3.3(8) . . . 3_665 ?
C3_2 C1_2 C2_2 N1_2 -0.8(5) . . . . ?
C4_2 C1_2 C2_2 N1_2 -178.7(4) . . . . ?
C3_2 C1_2 C2_2 N4_2 -179.7(4) . . . . ?
C4_2 C1_2 C2_2 N4_2 2.3(8) . . . . ?
C4_2 C1_2 C3_2 N5_2 -2.5(8) . . . . ?
C2_2 C1_2 C3_2 N5_2 179.4(5) . . . . ?
C4_2 C1_2 C3_2 N2_2 178.4(4) . . . . ?
C2_2 C1_2 C3_2 N2_2 0.3(5) . . . . ?
N4_2 C2_2 N1_2 N2_2 180.0(3) . . . . ?
C1_2 C2_2 N1_2 N2_2 0.8(5) . . . . ?
N5_2 C3_2 N2_2 N1_2 -179.0(4) . . . . ?
C1_2 C3_2 N2_2 N1_2 0.2(5) . . . . ?
C2_2 N1_2 N2_2 C3_2 -0.6(5) . . . . ?
N1_2 C2_2 N4_2 N4_2 -179.8(5) . . . 3_566 ?
C1_2 C2_2 N4_2 N4_2 -0.9(8) . . . 3_566 ?
